data_4321660
loop_
_publ_author_name
'Xiaolai Zheng'
'Ulli Englert'
'Gerhard E. Herberich'
'J\"org Rosenpl\"anter'

_publ_contact_author
;
      Gerhard E. Herberich
      Institut fuer Anorganische Chemie
      RWTH Aachen
      Prof.-Pirlet-Str.1
      52074 Aachen
      Germany
;
_publ_contact_author_email gerhard.herberich@ac.rwth-aachen.de
_publ_contact_author_fax '(0241) 8888288'
_publ_contact_author_phone '(0241) 804645'
_publ_section_title
;
 Syntheses and Structures of Mg(C5H5BMe)2, Mg(3,5-Me2C5H3BNMe2)2, the
 2,2'-Bipyridine Adduct Mg(C5H5BMe)2(bipy), and the N-Bonded
 Aminoboratabenzene Species Mg(3,5-Me2C5H3BNMe2)2(THF)21
;
_journal_name_full 'Inorganic Chemistry'
_journal_page_first 5579
_journal_page_last 5585
_journal_paper_doi 10.1021/ic000575x
_journal_volume 39
_journal_year 2000
_chemical_compound_source see_paper
_chemical_formula_sum 'C12 H16 B2 Mg'
_chemical_formula_weight 206.20
_chemical_name_common ' Compound 1'
_chemical_name_systematic ' ?'
_space_group_IT_number 14
_symmetry_cell_setting monoclinic
_symmetry_space_group_name_Hall '-P 2ybc'
_symmetry_space_group_name_H-M 'P 1 21/c 1'
_atom_type_scat_source International_Tables_for_Xray_Crystallography
_cell_angle_alpha 90.00
_cell_angle_beta 103.80(1)
_cell_angle_gamma 90.00
_cell_formula_units_Z 2.00
_cell_length_a 6.7311(7)
_cell_length_b 8.363(2)
_cell_length_c 11.622(2)
_cell_measurement_reflns_used 25
_cell_measurement_temperature 203
_cell_measurement_theta_max 14
_cell_measurement_theta_min 10
_cell_volume 635.3(2)
_computing_cell_refinement CAD4_(Enraf-Nonius,_1977)
_computing_data_collection CAD4_(Enraf-Nonius,_1977)
_computing_data_reduction PROCESS_MolEN_(Fair,_1990)
_computing_molecular_graphics ORTEP_(Johnson,_1976)
_computing_publication_material CIF_VAX_MolEN_(Fair,_1990)
_computing_structure_refinement LSFM_MolEN_(Fair,_1990)
_computing_structure_solution none
_diffrn_ambient_temperature 203
_diffrn_measurement_device Enraf_Nonius_CAD4
_diffrn_measurement_method \w
_diffrn_radiation_type Mo-K\a
_diffrn_radiation_wavelength 0.71073
_diffrn_reflns_av_R_equivalents 0.070
_diffrn_reflns_limit_h_max 9
_diffrn_reflns_limit_h_min -2
_diffrn_reflns_limit_k_max 11
_diffrn_reflns_limit_k_min -11
_diffrn_reflns_limit_l_max 15
_diffrn_reflns_limit_l_min -15
_diffrn_reflns_number 3383
_diffrn_reflns_theta_max 28.9
_diffrn_reflns_theta_min 3.0
_diffrn_standards_decay_% 0.00
_diffrn_standards_interval_time 60
_diffrn_standards_number 3
_exptl_absorpt_coefficient_mu 0.098
_exptl_absorpt_correction_T_max 0.000
_exptl_absorpt_correction_T_min 0.000
_exptl_absorpt_correction_type none
_exptl_crystal_colour colorless
_exptl_crystal_density_diffrn 1.08
_exptl_crystal_density_meas ?
_exptl_crystal_description prism
_exptl_crystal_F_000 220
_exptl_crystal_size_max 0.70
_exptl_crystal_size_mid 0.55
_exptl_crystal_size_min 0.35
_refine_diff_density_max 0.3144
_refine_diff_density_min -0.1973
_refine_ls_extinction_method none
_refine_ls_goodness_of_fit_obs 1.082
_refine_ls_hydrogen_treatment refined_isotropically
_refine_ls_matrix_type full
_refine_ls_number_parameters 102
_refine_ls_number_reflns 1236
_refine_ls_number_restraints 3
_refine_ls_R_factor_obs 0.051
_refine_ls_shift/esd_max 0.015
_refine_ls_structure_factor_coef F
_refine_ls_weighting_details 'w = 4Fo^2^/ (\s^2^(Fo^2^) + 0.0016 Fo^4^)'
_refine_ls_weighting_scheme calc
_refine_ls_wR_factor_obs 0.051
_reflns_number_observed 1236
_reflns_number_total 1559
_reflns_observed_criterion >1.0\s(I)
_cod_data_source_file ic000575x_2.cif
_cod_data_source_block JR3_041095
_cod_depositor_comments
;
The following automatic conversions were performed:

'_exptl_crystal_density_meas' value 'none' was changed to '?' - the
value is perceived as not measured.

Automatic conversion script
Id: cif_fix_values 3008 2015-01-20 13:52:24Z robertas 

The following automatic conversions were performed:

'_refine_ls_weighting_scheme' value '4Fo^2^/ (\s^2^(Fo^2^) + 0.0016
Fo^4^)' was changed to 'calc'. New tag '_refine_ls_weighting_details'
was created. The value of the new tag was set to 'w = 4Fo^2^/
(\s^2^(Fo^2^) + 0.0016 Fo^4^)'.

Automatic conversion script
Id: cif_fix_values 3143 2015-03-26 13:38:13Z robertas 
;
_cod_original_formula_sum 'C12 H16 B2 Mg1'
_cod_database_code 4321660

loop_
_symmetry_equiv_pos_as_xyz
'x, y, z'
'-x, y+1/2, -z+1/2'
'-x, -y, -z'
'x, -y-1/2, z-1/2'

loop_
_atom_site_aniso_label
_atom_site_aniso_U_11
_atom_site_aniso_U_22
_atom_site_aniso_U_33
_atom_site_aniso_U_12
_atom_site_aniso_U_13
_atom_site_aniso_U_23
Mg 0.0455(3) 0.0284(3) 0.0346(3) 0.0043(3) 0.0080(2) -0.0061(4)
C1 0.0565(7) 0.0269(7) 0.0482(8) -0.0005(7) 0.0151(6) -0.0060(7)
C2 0.0469(7) 0.0434(8) 0.0566(9) -0.0018(8) 0.0023(7) -0.0176(9)
C3 0.0675(9) 0.054(1) 0.0373(7) 0.0136(9) -0.0067(8) -0.0086(9)
C4 0.089(1) 0.048(1) 0.0332(6) 0.0076(9) 0.0208(6) 0.0031(9)
C5 0.0547(7) 0.0473(9) 0.0483(7) 0.0028(8) 0.0250(6) -0.0025(9)
C6 0.0569(8) 0.062(1) 0.072(1) 0.0210(9) 0.0087(8) 0.010(1)
B 0.0498(8) 0.0335(8) 0.0423(8) 0.0075(7) 0.0143(6) -0.0054(8)

loop_
_atom_site_label
_atom_site_fract_x
_atom_site_fract_y
_atom_site_fract_z
_atom_site_U_iso_or_equiv
_atom_site_thermal_displace_type
_atom_site_calc_flag
Mg 0.0000 0.0000 0.5000 0.0364(2) Ueq .
C1 -0.0314(2) -0.2783(2) 0.4673(1) 0.0434(4) Ueq .
C2 -0.1880(2) -0.2122(2) 0.3795(2) 0.0507(4) Ueq .
C3 -0.1484(3) -0.1002(3) 0.2996(1) 0.0561(5) Ueq .
C4 0.0496(3) -0.0510(3) 0.3038(1) 0.0556(5) Ueq .
C5 0.2170(2) -0.1104(2) 0.3884(1) 0.0479(4) Ueq .
C6 0.3739(2) -0.3137(3) 0.5724(2) 0.0648(6) Ueq .
B 0.1918(3) -0.2391(2) 0.4747(2) 0.0413(4) Ueq .
H1 -0.074(2) -0.350(2) 0.519(2) 0.027(5) Uiso .
H2 -0.329(2) -0.242(3) 0.374(2) 0.029(5) Uiso .
H3 -0.254(3) -0.056(3) 0.244(2) 0.052(6) Uiso .
H4 0.069(2) 0.018(3) 0.255(2) 0.043(6) Uiso .
H5 0.344(2) -0.069(3) 0.390(2) 0.027(5) Uiso .
H6A 0.498(2) -0.265(3) 0.579(2) 0.052(6) Uiso .
H6B 0.400(3) -0.410(5) 0.554(3) 0.12(1) Uiso .
H6C 0.362(3) -0.298(4) 0.641(2) 0.10(1) Uiso .

loop_
_geom_angle_atom_site_label_1
_geom_angle_atom_site_label_2
_geom_angle_atom_site_label_3
_geom_angle
_geom_angle_publ_flag
C1 Mg C2 33.88(5) ?
C1 Mg C3 60.63(6) ?
C1 Mg C4 72.65(7) ?
C1 Mg C5 64.48(6) ?
C1 Mg B 36.92(6) ?
C2 Mg C3 33.12(7) ?
C2 Mg C4 59.79(7) ?
C2 Mg C5 72.69(6) ?
C2 Mg B 63.11(5) ?
C3 Mg C4 33.01(6) ?
C3 Mg C5 60.64(5) ?
C3 Mg B 73.28(6) ?
C4 Mg C5 33.98(6) ?
C4 Mg B 62.96(6) ?
C5 Mg B 36.61(7) ?
Mg C1 C2 75.5(1) ?
Mg C1 B 74.3(1) ?
Mg C1 H1 124(1) ?
C2 C1 B 121.4(2) ?
C2 C1 H1 115.2(8) ?
B C1 H1 123.4(8) ?
Mg C2 C1 70.59(9) ?
Mg C2 C3 74.7(1) ?
Mg C2 H2 126(1) ?
C1 C2 C3 121.6(1) ?
C1 C2 H2 120(1) ?
C3 C2 H2 118(1) ?
Mg C3 C2 72.2(1) ?
Mg C3 C4 72.2(1) ?
Mg C3 H3 127(2) ?
C2 C3 C4 120.9(1) ?
C2 C3 H3 120(1) ?
C4 C3 H3 119(1) ?
Mg C4 C3 74.8(1) ?
Mg C4 C5 70.7(1) ?
Mg C4 H4 126(2) ?
C3 C4 C5 121.8(2) ?
C3 C4 H4 119(1) ?
C5 C4 H4 119(1) ?
Mg C5 C4 75.3(1) ?
Mg C5 B 74.4(1) ?
Mg C5 H5 122(1) ?
C4 C5 B 121.4(2) ?
C4 C5 H5 118(1) ?
B C5 H5 120(1) ?
B C6 H6A 115(1) ?
B C6 H6B 111(2) ?
B C6 H6C 113(2) ?
H6A C6 H6B 102(2) ?
H6A C6 H6C 98(2) ?
H6B C6 H6C 117(3) ?
Mg B C1 68.80(9) ?
Mg B C5 69.0(1) ?
Mg B C6 125.3(1) ?
C1 B C5 112.5(1) ?
C1 B C6 122.7(2) ?
C5 B C6 124.5(1) ?

loop_
_geom_bond_atom_site_label_1
_geom_bond_atom_site_label_2
_geom_bond_distance
_geom_bond_publ_flag
Mg C1 2.359(2) ?
Mg C2 2.422(2) ?
Mg C3 2.453(2) ?
Mg C4 2.420(2) ?
Mg C5 2.361(2) ?
Mg B 2.436(2) ?
C1 C2 1.394(2) ?
C1 B 1.520(2) ?
C1 H1 0.94(2) ?
C2 C3 1.390(3) ?
C2 H2 0.97(2) ?
C3 C4 1.385(3) ?
C3 H3 0.91(2) ?
C4 C5 1.398(2) ?
C4 H4 0.84(2) ?
C5 B 1.508(3) ?
C5 H5 0.91(2) ?
C6 B 1.586(2) ?
C6 H6A 0.91(2) ?
C6 H6B 0.87(4) ?
C6 H6C 0.84(3) ?
